data_7221182
loop_
_publ_author_name
'Ziegler, M.L.'
'Weidenhammer, K.'
'Nuber, B.'
'Hoch, G.'

_publ_section_title
;
 Die Molekuel- und Kristallstruktur von
 Tetrachlorophosphonium-pentachlorovanadat(IV) (P Cl4) (V Cl5)
;
_journal_name_full
;
Zeitschrift fuer Naturforschung, Teil B. Anorganische Chemie, Organische 
Chemie (2,1947-32,1977)
;
_journal_page_first 18
_journal_page_last 21
_journal_volume 32
_journal_year 1977
_chemical_formula_sum 'Cl9 P V'
_chemical_name_systematic '(P Cl4) (V Cl5)'
_space_group_IT_number 39
_symmetry_space_group_name_Hall 'A 2 -2b'
_symmetry_space_group_name_H-M 'A b m 2'
_cell_angle_alpha 90
_cell_angle_beta 90
_cell_angle_gamma 90
_cell_formula_units_Z 4
_cell_length_a 6.212
_cell_length_b 11.8162
_cell_length_c 16.3071
_cell_volume 1196.978
_citation_journal_id_ASTM ZENBAX
_cod_data_source_file Ziegler_ZENBAX_1977_928.cif
_cod_data_source_block Cl9P1V1
_cod_original_formula_sum 'Cl9 P1 V1'
_cod_database_code 7221182

loop_
_symmetry_equiv_pos_as_xyz
x,y,z
-x,-y,z
-x,y+1/2,z
x,-y+1/2,z
x,y+1/2,z+1/2
-x,-y+1/2,z+1/2
-x,y+1,z+1/2
x,-y+1,z+1/2

loop_
_atom_site_label
_atom_site_type_symbol
_atom_site_fract_x
_atom_site_fract_y
_atom_site_fract_z
_atom_site_occupancy
_atom_site_U_iso_or_equiv
Cl2 Cl-1 0.7327 0.75 0.2833 1 0.0
Cl4 Cl-1 0.6246 0.25 0.1399 1 0.0
Cl6 Cl-1 0.18 0.4052 0.4621 1 0.0
Cl3 Cl-1 0.6176 0.25 0.4219 1 0.0
P1 P+5 0 0 0.034 1 0.0
V1 V+4 0.6191 0.25 0.2816 1 0.0
Cl1 Cl-1 0.2266 0.5857 0.2799 1 0.0
Cl5 Cl-1 0.1789 0.4068 0.0989 1 0.0
